data_7016602
loop_
_publ_author_name
'Trifonov, Alexander A.'
'Shestakov, Boris G.'
'Gudilenkov, Ivan D.'
'Fukin, Georgy K.'
'Giambastiani, Giuliano'
'Bianchini, Claudio'
'Rossin, Andrea'
'Luconi, Lapo'
'Filippi, Jonathan'
'Sorace, Lorenzo'

_publ_section_title
;
 Steric control on the redox chemistry of
 (\h(5)-C(9)H(7))(2)Yb(II)(THF)(2) by 6-aryl substituted
 iminopyridines.
;
_journal_issue 40
_journal_name_full 'Dalton transactions (Cambridge, England : 2003)'
_journal_page_first 10568
_journal_page_last 10575
_journal_paper_doi 10.1039/c1dt10135h
_journal_volume 40
_journal_year 2011
_chemical_absolute_configuration unk
_chemical_formula_moiety 'C40 H38 N2 S Yb, C7 H8'
_chemical_formula_sum 'C47 H46 N2 S Yb'
_chemical_formula_weight 843.96
_space_group_IT_number 33
_symmetry_Int_Tables_number 33
_symmetry_space_group_name_Hall 'P 2c -2n'
_symmetry_space_group_name_H-M 'P n a 21'
_atom_sites_solution_hydrogens geom
_atom_sites_solution_primary direct
_atom_sites_solution_secondary difmap
_audit_creation_date 2010-12-20T13:11:29-00:00
_audit_creation_method 'WinGX routine CIF_UPDATE'
_cell_angle_alpha 90
_cell_angle_beta 90
_cell_angle_gamma 90
_cell_formula_units_Z 4
_cell_length_a 23.6885(7)
_cell_length_b 10.4564(3)
_cell_length_c 15.6524(5)
_cell_measurement_temperature 100(2)
_cell_volume 3877.0(2)
_computing_structure_refinement 'SHELXL-97 (Sheldrick, 1997)'
_diffrn_ambient_temperature 100(2)
_diffrn_measured_fraction_theta_full 0.997
_diffrn_measured_fraction_theta_max 0.997
_diffrn_radiation_monochromator graphite
_diffrn_radiation_type MoK\a
_diffrn_radiation_wavelength 0.71073
_diffrn_reflns_av_R_equivalents 0.0168
_diffrn_reflns_av_unetI/netI 0.0249
_diffrn_reflns_limit_h_max 29
_diffrn_reflns_limit_h_min -29
_diffrn_reflns_limit_k_max 12
_diffrn_reflns_limit_k_min -12
_diffrn_reflns_limit_l_max 19
_diffrn_reflns_limit_l_min -19
_diffrn_reflns_number 31999
_diffrn_reflns_theta_full 26
_diffrn_reflns_theta_max 26
_diffrn_reflns_theta_min 2.13
_exptl_absorpt_coefficient_mu 2.501
_exptl_absorpt_correction_type multi-scan
_exptl_crystal_density_diffrn 1.446
_exptl_crystal_density_method 'not measured'
_exptl_crystal_F_000 1712
_exptl_crystal_size_max 0.5
_exptl_crystal_size_mid 0.4
_exptl_crystal_size_min 0.3
_refine_diff_density_max 1.41
_refine_diff_density_min -0.47
_refine_diff_density_rms 0.065
_refine_ls_abs_structure_details 'Flack H D (1983), Acta Cryst. A39, 876-881'
_refine_ls_abs_structure_Flack -0.020(5)
_refine_ls_extinction_method none
_refine_ls_goodness_of_fit_ref 1.067
_refine_ls_hydrogen_treatment constr
_refine_ls_matrix_type full
_refine_ls_number_parameters 465
_refine_ls_number_reflns 7571
_refine_ls_number_restraints 1
_refine_ls_restrained_S_all 1.067
_refine_ls_R_factor_all 0.019
_refine_ls_R_factor_gt 0.0184
_refine_ls_shift/su_max 0.054
_refine_ls_shift/su_mean 0.002
_refine_ls_structure_factor_coef Fsqd
_refine_ls_weighting_details 'calc w=1/[\s^2^(Fo^2^)+(0.0219P)^2^+1.5663P] where P=(Fo^2^+2Fc^2^)/3'
_refine_ls_weighting_scheme calc
_refine_ls_wR_factor_gt 0.0458
_refine_ls_wR_factor_ref 0.0461
_reflns_number_gt 7371
_reflns_number_total 7571
_reflns_threshold_expression >2sigma(I)
_cod_data_source_file c1dt10135h.txt
_cod_data_source_block Yb_2Th
_cod_database_code 7016602

loop_
_symmetry_equiv_pos_as_xyz
'x, y, z'
'-x, -y, z+1/2'
'x+1/2, -y+1/2, z'
'-x+1/2, y+1/2, z+1/2'

loop_
_atom_site_label
_atom_site_type_symbol
_atom_site_fract_x
_atom_site_fract_y
_atom_site_fract_z
_atom_site_U_iso_or_equiv
_atom_site_adp_type
_atom_site_occupancy
_atom_site_symmetry_multiplicity
_atom_site_calc_flag
_atom_site_refinement_flags
C1 C 0.56897(7) 0.04286(17) -0.24897(11) 0.0175(5) Uani 1 1 d .
C2 C 0.55689(8) 0.17232(18) -0.25440(11) 0.0211(5) Uani 1 1 d .
H2 H 0.5269 0.2084 -0.222 0.025 Uiso 1 1 calc R
C3 C 0.58926(10) 0.24808(18) -0.30779(14) 0.0217(5) Uani 1 1 d .
H3 H 0.5821 0.3372 -0.312 0.026 Uiso 1 1 calc R
C4 C 0.63216(9) 0.1929(2) -0.35493(13) 0.0215(5) Uani 1 1 d .
H4 H 0.6545 0.2433 -0.3925 0.026 Uiso 1 1 calc R
C5 C 0.64222(8) 0.06098(19) -0.34648(13) 0.0167(4) Uani 1 1 d .
C6 C 0.68678(9) -0.00124(19) -0.39467(13) 0.0228(5) Uani 1 1 d .
C7 C 0.73224(11) 0.0494(2) -0.43544(17) 0.0438(7) Uani 1 1 d .
H7 H 0.7397 0.1385 -0.4387 0.053 Uiso 1 1 calc R
C8 C 0.76725(11) -0.0448(3) -0.4725(2) 0.0545(8) Uani 1 1 d .
H8 H 0.8009 -0.0254 -0.5028 0.065 Uiso 1 1 calc R
C9 C 0.74800(10) -0.1657(2) -0.46044(16) 0.0380(6) Uani 1 1 d .
H9 H 0.7665 -0.2406 -0.4802 0.046 Uiso 1 1 calc R
C10 C 0.53204(8) -0.03803(18) -0.19753(12) 0.0177(4) Uani 1 1 d .
H10 H 0.4988 -0.0005 -0.1745 0.021 Uiso 1 1 calc R
C11 C 0.49319(8) -0.22134(17) -0.14472(13) 0.0170(4) Uani 1 1 d .
C12 C 0.44363(10) -0.2294(2) -0.19295(16) 0.0243(5) Uani 1 1 d .
C13 C 0.39621(10) -0.2808(2) -0.15405(17) 0.0310(6) Uani 1 1 d .
H13 H 0.3618 -0.2843 -0.1851 0.037 Uiso 1 1 calc R
C14 C 0.39753(9) -0.3271(2) -0.07165(15) 0.0318(6) Uani 1 1 d .
H14 H 0.364 -0.3584 -0.0456 0.038 Uiso 1 1 calc R
C15 C 0.44773(9) -0.3277(2) -0.02743(13) 0.0263(5) Uani 1 1 d .
H15 H 0.449 -0.3644 0.0281 0.032 Uiso 1 1 calc R
C16 C 0.49655(9) -0.27588(18) -0.06231(13) 0.0206(5) Uani 1 1 d .
C17 C 0.43937(10) -0.1928(3) -0.28695(15) 0.0272(6) Uani 1 1 d .
H17 H 0.4778 -0.1664 -0.3069 0.033 Uiso 1 1 calc R
C18 C 0.39897(11) -0.0817(3) -0.30272(17) 0.0407(6) Uani 1 1 d .
H18A H 0.3617 -0.103 -0.2797 0.061 Uiso 1 1 calc R
H18B H 0.3959 -0.0659 -0.3643 0.061 Uiso 1 1 calc R
H18C H 0.4134 -0.0048 -0.2743 0.061 Uiso 1 1 calc R
C19 C 0.42058(11) -0.3096(3) -0.34070(16) 0.0374(6) Uani 1 1 d .
H19A H 0.445 -0.3827 -0.3278 0.056 Uiso 1 1 calc R
H19B H 0.4234 -0.2887 -0.4016 0.056 Uiso 1 1 calc R
H19C H 0.3814 -0.3313 -0.3267 0.056 Uiso 1 1 calc R
C20 C 0.55110(10) -0.2760(2) -0.01123(14) 0.0255(5) Uani 1 1 d .
H20 H 0.582 -0.2417 -0.0483 0.031 Uiso 1 1 calc R
C21 C 0.56670(11) -0.4124(2) 0.01548(16) 0.0380(6) Uani 1 1 d .
H21A H 0.5379 -0.4457 0.0546 0.057 Uiso 1 1 calc R
H21B H 0.6035 -0.4118 0.0442 0.057 Uiso 1 1 calc R
H21C H 0.5687 -0.4671 -0.0353 0.057 Uiso 1 1 calc R
C22 C 0.54687(11) -0.1920(3) 0.06844(16) 0.0395(6) Uani 1 1 d .
H22A H 0.5345 -0.106 0.0521 0.059 Uiso 1 1 calc R
H22B H 0.5839 -0.187 0.0961 0.059 Uiso 1 1 calc R
H22C H 0.5195 -0.2293 0.1082 0.059 Uiso 1 1 calc R
C23 C 0.63403(8) -0.44745(19) -0.34714(13) 0.0197(5) Uani 1 1 d .
C24 C 0.57862(8) -0.41467(18) -0.31881(13) 0.0207(4) Uani 1 1 d .
H24 H 0.5493 -0.3789 -0.3527 0.025 Uiso 1 1 calc R
C25 C 0.57545(7) -0.44499(14) -0.2319(2) 0.0221(4) Uani 1 1 d .
H25 H 0.5425 -0.4371 -0.1978 0.027 Uiso 1 1 calc R
C26 C 0.62800(9) -0.48872(19) -0.20210(13) 0.0221(5) Uani 1 1 d .
H26 H 0.637 -0.512 -0.145 0.027 Uiso 1 1 calc R
C27 C 0.66548(8) -0.49171(18) -0.27383(13) 0.0207(4) Uani 1 1 d .
C28 C 0.72134(9) -0.5340(2) -0.28530(15) 0.0285(5) Uani 1 1 d .
H28 H 0.7428 -0.5616 -0.2375 0.034 Uiso 1 1 calc R
C29 C 0.74469(9) -0.5356(2) -0.36492(16) 0.0345(6) Uani 1 1 d .
H29 H 0.7823 -0.5655 -0.3721 0.041 Uiso 1 1 calc R
C30 C 0.71367(10) -0.4930(2) -0.43739(15) 0.0305(5) Uani 1 1 d .
H30 H 0.7307 -0.4951 -0.4923 0.037 Uiso 1 1 calc R
C31 C 0.65981(10) -0.4495(2) -0.42884(14) 0.0256(5) Uani 1 1 d .
H31 H 0.6395 -0.4206 -0.4775 0.031 Uiso 1 1 calc R
C32 C 0.71846(8) -0.0530(2) -0.16399(13) 0.0244(5) Uani 1 1 d .
C33 C 0.74857(9) -0.1593(2) -0.19512(15) 0.0301(5) Uani 1 1 d .
H33 H 0.7732 -0.1596 -0.243 0.036 Uiso 1 1 calc R
C34 C 0.73587(10) -0.2641(2) -0.14336(16) 0.0290(6) Uani 1 1 d .
H34 H 0.7519 -0.347 -0.1486 0.035 Uiso 1 1 calc R
C35 C 0.69528(10) -0.2272(2) -0.08192(14) 0.0253(5) Uani 1 1 d .
H35 H 0.6781 -0.281 -0.0405 0.03 Uiso 1 1 calc R
C36 C 0.68494(8) -0.0948(2) -0.09366(13) 0.0226(5) Uani 1 1 d .
C37 C 0.65044(9) -0.0063(2) -0.04987(14) 0.0260(5) Uani 1 1 d .
H37 H 0.6274 -0.034 -0.0038 0.031 Uiso 1 1 calc R
C38 C 0.65040(10) 0.1191(2) -0.07392(16) 0.0331(6) Uani 1 1 d .
H38 H 0.6269 0.1783 -0.0447 0.04 Uiso 1 1 calc R
C39 C 0.68481(11) 0.1619(2) -0.14148(16) 0.0358(6) Uani 1 1 d .
H39 H 0.6849 0.2501 -0.1559 0.043 Uiso 1 1 calc R
C40 C 0.71784(10) 0.0799(2) -0.18641(14) 0.0326(6) Uani 1 1 d .
H40 H 0.7404 0.1103 -0.2323 0.039 Uiso 1 1 calc R
C41 C 0.60106(19) -0.2283(6) -0.6301(3) 0.1278(17) Uani 1 1 d .
C42 C 0.55322(16) -0.3013(4) -0.5984(3) 0.0756(11) Uani 1 1 d .
H42 H 0.5479 -0.3852 -0.6202 0.091 Uiso 1 1 calc R
C43 C 0.5193(3) -0.2617(4) -0.5453(3) 0.0915(15) Uani 1 1 d .
H43 H 0.4885 -0.3142 -0.5281 0.11 Uiso 1 1 calc R
C44 C 0.5256(2) -0.1435(4) -0.5112(2) 0.0792(12) Uani 1 1 d .
H44 H 0.499 -0.117 -0.4693 0.095 Uiso 1 1 calc R
C45 C 0.56541(16) -0.0637(4) -0.5317(2) 0.0725(10) Uani 1 1 d .
H45 H 0.5669 0.0184 -0.5057 0.087 Uiso 1 1 calc R
C46 C 0.60687(15) -0.0993(5) -0.5930(3) 0.0958(15) Uani 1 1 d .
H46 H 0.6366 -0.0432 -0.6092 0.115 Uiso 1 1 calc R
C47 C 0.6320(4) -0.3029(10) -0.6944(5) 0.358(4) Uani 1 1 d .
H47A H 0.6371 -0.2512 -0.7461 0.536 Uiso 1 1 calc R
H47B H 0.6106 -0.3803 -0.7084 0.536 Uiso 1 1 calc R
H47C H 0.669 -0.327 -0.6716 0.536 Uiso 1 1 calc R
N1 N 0.61115(6) -0.01398(15) -0.29413(11) 0.0157(4) Uani 1 1 d .
N2 N 0.54138(6) -0.15638(15) -0.18130(10) 0.0159(4) Uani 1 1 d .
S1 S 0.68602(2) -0.16466(5) -0.40496(3) 0.02230(11) Uani 1 1 d .
Yb1 Yb 0.640004(2) -0.233145(6) -0.232212(12) 0.01452(2) Uani 1 1 d .

loop_
_atom_site_aniso_label
_atom_site_aniso_U_11
_atom_site_aniso_U_22
_atom_site_aniso_U_33
_atom_site_aniso_U_23
_atom_site_aniso_U_13
_atom_site_aniso_U_12
C1 0.0174(8) 0.0162(8) 0.0188(12) -0.0007(7) -0.0027(7) 0.0011(6)
C2 0.0215(8) 0.0163(9) 0.0254(12) -0.0033(7) -0.0031(7) 0.0008(7)
C3 0.0258(11) 0.0130(8) 0.0263(11) -0.0002(7) -0.0067(9) -0.0011(7)
C4 0.0247(10) 0.0170(10) 0.0229(10) 0.0031(9) -0.0019(8) -0.0039(8)
C5 0.0194(9) 0.0126(9) 0.0182(9) 0.0021(8) -0.0026(7) -0.0016(7)
C6 0.0268(10) 0.0185(10) 0.0232(10) 0.0022(8) 0.0045(8) -0.0044(8)
C7 0.0501(14) 0.0225(11) 0.0589(16) -0.0039(11) 0.0280(12) -0.0070(11)
C8 0.0484(14) 0.0362(14) 0.0788(19) -0.0093(13) 0.0435(14) -0.0120(12)
C9 0.0388(12) 0.0296(12) 0.0455(13) -0.0044(10) 0.0227(11) 0.0004(10)
C10 0.0166(9) 0.0186(9) 0.0178(8) -0.0052(7) -0.0008(7) 0.0013(8)
C11 0.0174(9) 0.0147(9) 0.0189(9) 0.0000(7) 0.0029(8) 0.0018(7)
C12 0.0192(10) 0.0233(11) 0.0304(11) 0.0027(9) 0.0000(9) -0.0004(8)
C13 0.0189(11) 0.0425(13) 0.0317(13) 0.0029(10) 0.0001(9) -0.0062(9)
C14 0.0254(10) 0.0333(12) 0.0367(13) 0.0051(10) 0.0071(9) -0.0071(10)
C15 0.0328(11) 0.0237(11) 0.0225(10) 0.0042(8) 0.0079(9) 0.0000(9)
C16 0.0251(10) 0.0164(9) 0.0203(10) -0.0002(7) 0.0017(8) 0.0002(8)
C17 0.0193(10) 0.0362(13) 0.0262(11) 0.0012(10) -0.0021(9) -0.0054(10)
C18 0.0419(13) 0.0446(14) 0.0357(13) 0.0135(11) -0.0097(11) -0.0015(12)
C19 0.0300(12) 0.0521(15) 0.0302(12) -0.0014(12) -0.0009(10) -0.0101(12)
C20 0.0230(10) 0.0304(12) 0.0230(10) 0.0040(8) 0.0024(9) -0.0009(9)
C21 0.0368(13) 0.0387(13) 0.0385(13) 0.0141(11) 0.0002(10) 0.0023(11)
C22 0.0351(13) 0.0457(15) 0.0378(13) -0.0025(12) 0.0072(11) -0.0084(12)
C23 0.0249(10) 0.0100(9) 0.0242(10) -0.0027(8) 0.0027(8) -0.0014(7)
C24 0.0189(9) 0.0121(8) 0.0310(11) -0.0037(8) -0.0034(8) 0.0004(8)
C25 0.0222(7) 0.0115(7) 0.0326(8) -0.0056(15) 0.0113(12) -0.0020(6)
C26 0.0344(11) 0.0085(9) 0.0235(10) 0.0008(7) 0.0013(8) -0.0011(8)
C27 0.0204(9) 0.0124(9) 0.0292(10) -0.0043(8) -0.0008(9) -0.0001(8)
C28 0.0248(10) 0.0215(10) 0.0390(12) -0.0061(9) -0.0056(9) 0.0014(9)
C29 0.0215(10) 0.0279(11) 0.0542(14) -0.0150(10) 0.0084(10) 0.0000(9)
C30 0.0306(11) 0.0264(11) 0.0345(11) -0.0115(9) 0.0126(10) -0.0085(9)
C31 0.0321(11) 0.0185(10) 0.0261(11) -0.0052(8) 0.0018(9) -0.0055(9)
C32 0.0177(9) 0.0292(11) 0.0263(10) -0.0003(9) -0.0085(8) -0.0053(8)
C33 0.0152(9) 0.0431(13) 0.0319(10) -0.0034(10) -0.0034(8) -0.0018(9)
C34 0.0194(10) 0.0318(12) 0.0357(13) -0.0070(9) -0.0120(10) 0.0099(9)
C35 0.0218(10) 0.0318(12) 0.0223(11) 0.0086(9) -0.0122(9) -0.0034(9)
C36 0.0215(9) 0.0253(11) 0.0210(9) -0.0017(8) -0.0099(8) -0.0038(8)
C37 0.0249(10) 0.0294(11) 0.0237(11) -0.0060(9) -0.0059(9) -0.0037(9)
C38 0.0331(11) 0.0258(12) 0.0404(13) -0.0096(11) -0.0109(10) 0.0016(10)
C39 0.0449(13) 0.0195(11) 0.0430(13) 0.0002(10) -0.0191(11) -0.0087(10)
C40 0.0333(11) 0.0351(12) 0.0293(11) 0.0077(10) -0.0104(9) -0.0171(10)
C41 0.104(2) 0.224(4) 0.056(3) 0.017(3) -0.008(2) 0.129(3)
C42 0.064(2) 0.087(2) 0.076(2) 0.035(2) -0.0143(19) 0.011(2)
C43 0.105(4) 0.092(3) 0.078(3) 0.023(2) -0.010(3) 0.021(3)
C44 0.121(3) 0.065(2) 0.0517(19) 0.0198(17) -0.020(2) 0.000(2)
C45 0.084(2) 0.072(2) 0.0617(19) 0.0070(17) -0.0352(18) 0.018(2)
C46 0.057(2) 0.145(4) 0.086(3) 0.048(3) -0.0279(18) 0.016(2)
C47 0.429(7) 0.553(10) 0.090(5) 0.025(5) 0.018(5) 0.429(7)
N1 0.0158(7) 0.0145(7) 0.0168(7) -0.0014(6) 0.0000(6) -0.0016(6)
N2 0.0189(8) 0.0133(7) 0.0157(8) -0.0001(6) 0.0012(6) -0.0011(6)
S1 0.0247(2) 0.0166(2) 0.0256(2) 0.0009(2) 0.0064(2) 0.0000(2)
Yb1 0.01388(3) 0.01298(3) 0.01668(3) 0.00024(9) -0.00058(5) 0.00073(2)

loop_
_atom_type_symbol
_atom_type_description
_atom_type_scat_dispersion_real
_atom_type_scat_dispersion_imag
_atom_type_scat_source
C C 0.0033 0.0016 'International Tables Vol C Tables 4.2.6.8 and 6.1.1.4'
H H 0 0 'International Tables Vol C Tables 4.2.6.8 and 6.1.1.4'
N N 0.0061 0.0033 'International Tables Vol C Tables 4.2.6.8 and 6.1.1.4'
S S 0.1246 0.1234 'International Tables Vol C Tables 4.2.6.8 and 6.1.1.4'
Yb Yb -0.385 5.5486 'International Tables Vol C Tables 4.2.6.8 and 6.1.1.4'

loop_
_geom_angle_atom_site_label_1
_geom_angle_atom_site_label_2
_geom_angle_atom_site_label_3
_geom_angle
N1 C1 C2 123.12(16)
N1 C1 C10 118.28(16)
C2 C1 C10 118.43(16)
C3 C2 C1 118.80(18)
C3 C2 H2 120.6
C1 C2 H2 120.6
C4 C3 C2 119.42(18)
C4 C3 H3 120.3
C2 C3 H3 120.3
C3 C4 C5 118.94(19)
C3 C4 H4 120.5
C5 C4 H4 120.5
N1 C5 C4 122.24(18)
N1 C5 C6 116.82(17)
C4 C5 C6 120.94(18)
C7 C6 C5 130.2(2)
C7 C6 S1 110.61(17)
C5 C6 S1 119.17(15)
C6 C7 C8 112.8(2)
C6 C7 H7 123.6
C8 C7 H7 123.6
C9 C8 C7 113.3(2)
C9 C8 H8 123.4
C7 C8 H8 123.4
C8 C9 S1 110.74(19)
C8 C9 H9 124.6
S1 C9 H9 124.6
N2 C10 C1 124.41(17)
N2 C10 H10 117.8
C1 C10 H10 117.8
C12 C11 C16 121.07(19)
C12 C11 N2 118.49(17)
C16 C11 N2 120.44(18)
C13 C12 C11 117.8(2)
C13 C12 C17 117.9(2)
C11 C12 C17 124.2(2)
C14 C13 C12 121.9(2)
C14 C13 H13 119
C12 C13 H13 119
C15 C14 C13 119.5(2)
C15 C14 H14 120.3
C13 C14 H14 120.3
C14 C15 C16 121.3(2)
C14 C15 H15 119.3
C16 C15 H15 119.3
C15 C16 C11 118.01(19)
C15 C16 C20 120.06(19)
C11 C16 C20 121.91(19)
C12 C17 C18 112.9(2)
C12 C17 C19 110.2(2)
C18 C17 C19 109.4(2)
C12 C17 H17 108.1
C18 C17 H17 108.1
C19 C17 H17 108.1
C17 C18 H18A 109.5
C17 C18 H18B 109.5
H18A C18 H18B 109.5
C17 C18 H18C 109.5
H18A C18 H18C 109.5
H18B C18 H18C 109.5
C17 C19 H19A 109.5
C17 C19 H19B 109.5
H19A C19 H19B 109.5
C17 C19 H19C 109.5
H19A C19 H19C 109.5
H19B C19 H19C 109.5
C16 C20 C22 111.91(19)
C16 C20 C21 110.46(18)
C22 C20 C21 109.1(2)
C16 C20 H20 108.4
C22 C20 H20 108.4
C21 C20 H20 108.4
C20 C21 H21A 109.5
C20 C21 H21B 109.5
H21A C21 H21B 109.5
C20 C21 H21C 109.5
H21A C21 H21C 109.5
H21B C21 H21C 109.5
C20 C22 H22A 109.5
C20 C22 H22B 109.5
H22A C22 H22B 109.5
C20 C22 H22C 109.5
H22A C22 H22C 109.5
H22B C22 H22C 109.5
C31 C23 C24 132.86(19)
C31 C23 C27 119.33(18)
C24 C23 C27 107.73(18)
C31 C23 Yb1 123.70(14)
C24 C23 Yb1 70.36(11)
C27 C23 Yb1 74.19(11)
C25 C24 C23 107.28(17)
C25 C24 Yb1 72.85(10)
C23 C24 Yb1 80.36(11)
C25 C24 H24 126.4
C23 C24 H24 126.4
Yb1 C24 H24 113
C24 C25 C26 110.39(19)
C24 C25 Yb1 77.36(10)
C26 C25 Yb1 76.43(10)
C24 C25 H25 124.8
C26 C25 H25 124.8
Yb1 C25 H25 113.4
C25 C26 C27 107.25(19)
C25 C26 Yb1 73.52(10)
C27 C26 Yb1 79.71(11)
C25 C26 H26 126.4
C27 C26 H26 126.4
Yb1 C26 H26 112.9
C28 C27 C26 133.7(2)
C28 C27 C23 118.99(19)
C26 C27 C23 107.22(17)
C28 C27 Yb1 121.84(13)
C26 C27 Yb1 70.62(11)
C23 C27 Yb1 76.58(11)
C29 C28 C27 120.1(2)
C29 C28 H28 119.9
C27 C28 H28 119.9
C28 C29 C30 121.0(2)
C28 C29 H29 119.5
C30 C29 H29 119.5
C31 C30 C29 120.7(2)
C31 C30 H30 119.7
C29 C30 H30 119.7
C30 C31 C23 119.8(2)
C30 C31 H31 120.1
C23 C31 H31 120.1
C33 C32 C36 107.88(19)
C33 C32 C40 133.3(2)
C36 C32 C40 118.7(2)
C33 C32 Yb1 71.29(12)
C36 C32 Yb1 73.97(11)
C40 C32 Yb1 122.81(14)
C34 C33 C32 108.1(2)
C34 C33 Yb1 72.55(13)
C32 C33 Yb1 79.68(12)
C34 C33 H33 126
C32 C33 H33 126
Yb1 C33 H33 114.1
C33 C34 C35 109.1(2)
C33 C34 Yb1 77.68(13)
C35 C34 Yb1 75.16(13)
C33 C34 H34 125.5
C35 C34 H34 125.5
Yb1 C34 H34 113.9
C34 C35 C36 107.22(19)
C34 C35 Yb1 74.35(13)
C36 C35 Yb1 79.95(12)
C34 C35 H35 126.4
C36 C35 H35 126.4
Yb1 C35 H35 112
C37 C36 C35 132.6(2)
C37 C36 C32 119.7(2)
C35 C36 C32 107.66(19)
C37 C36 Yb1 119.45(13)
C35 C36 Yb1 70.33(12)
C32 C36 Yb1 76.91(11)
C38 C37 C36 119.8(2)
C38 C37 H37 120.1
C36 C37 H37 120.1
C37 C38 C39 120.8(2)
C37 C38 H38 119.6
C39 C38 H38 119.6
C40 C39 C38 121.5(2)
C40 C39 H39 119.3
C38 C39 H39 119.3
C39 C40 C32 119.4(2)
C39 C40 H40 120.3
C32 C40 H40 120.3
C42 C41 C46 114.7(4)
C42 C41 C47 110.1(6)
C46 C41 C47 135.1(6)
C43 C42 C41 124.4(5)
C43 C42 H42 117.8
C41 C42 H42 117.8
C42 C43 C44 120.1(5)
C42 C43 H43 120
C44 C43 H43 120
C45 C44 C43 124.6(5)
C45 C44 H44 117.7
C43 C44 H44 117.7
C44 C45 C46 120.0(4)
C44 C45 H45 120
C46 C45 H45 120
C45 C46 C41 116.1(4)
C45 C46 H46 121.9
C41 C46 H46 121.9
C41 C47 H47A 109.5
C41 C47 H47B 109.4
H47A C47 H47B 109.5
C41 C47 H47C 109.5
H47A C47 H47C 109.5
H47B C47 H47C 109.5
C5 N1 C1 117.48(16)
C5 N1 Yb1 126.75(12)
C1 N1 Yb1 112.79(12)
C10 N2 C11 113.29(16)
C10 N2 Yb1 113.13(12)
C11 N2 Yb1 133.36(11)
C9 S1 C6 92.58(11)
C9 S1 Yb1 140.31(9)
C6 S1 Yb1 99.02(7)
N1 Yb1 N2 66.56(5)
N1 Yb1 C34 121.75(6)
N2 Yb1 C34 129.80(6)
N1 Yb1 C25 125.53(6)
N2 Yb1 C25 75.08(5)
C34 Yb1 C25 112.36(7)
N1 Yb1 C35 115.87(6)
N2 Yb1 C35 99.34(6)
C34 Yb1 C35 30.49(7)
C25 Yb1 C35 107.06(8)
N1 Yb1 C26 155.11(6)
N2 Yb1 C26 98.98(6)
C34 Yb1 C26 83.13(7)
C25 Yb1 C26 30.05(6)
C35 Yb1 C26 85.55(6)
N1 Yb1 C33 94.46(6)
N2 Yb1 C33 133.69(6)
C34 Yb1 C33 29.76(7)
C25 Yb1 C33 139.70(7)
C35 Yb1 C33 49.74(7)
C26 Yb1 C33 109.66(7)
N1 Yb1 C24 106.74(5)
N2 Yb1 C24 83.61(5)
C34 Yb1 C24 128.33(6)
C25 Yb1 C24 29.79(8)
C35 Yb1 C24 134.75(6)
C26 Yb1 C24 49.73(6)
C33 Yb1 C24 142.52(6)
N1 Yb1 C36 86.16(6)
N2 Yb1 C36 86.84(5)
C34 Yb1 C36 48.91(6)
C25 Yb1 C36 129.49(8)
C35 Yb1 C36 29.72(6)
C26 Yb1 C36 114.18(6)
C33 Yb1 C36 48.62(6)
C24 Yb1 C36 159.16(6)
N1 Yb1 C27 144.49(6)
N2 Yb1 C27 123.71(5)
C34 Yb1 C27 79.89(6)
C25 Yb1 C27 48.63(5)
C35 Yb1 C27 96.82(6)
C26 Yb1 C27 29.67(6)
C33 Yb1 C27 96.71(6)
C24 Yb1 C27 48.95(6)
C36 Yb1 C27 125.75(6)
N1 Yb1 C32 74.14(5)
N2 Yb1 C32 105.49(5)
C34 Yb1 C32 48.27(6)
C25 Yb1 C32 155.85(8)
C35 Yb1 C32 48.79(6)
C26 Yb1 C32 130.53(6)
C33 Yb1 C32 29.04(7)
C24 Yb1 C32 170.06(6)
C36 Yb1 C32 29.13(6)
C27 Yb1 C32 125.08(6)
N1 Yb1 C23 116.35(5)
N2 Yb1 C23 112.86(5)
C34 Yb1 C23 105.77(6)
C25 Yb1 C23 48.12(7)
C35 Yb1 C23 126.02(6)
C26 Yb1 C23 48.70(6)
C33 Yb1 C23 113.40(6)
C24 Yb1 C23 29.28(6)
C36 Yb1 C23 154.20(6)
C27 Yb1 C23 29.23(6)
C32 Yb1 C23 141.28(6)

loop_
_geom_bond_atom_site_label_1
_geom_bond_atom_site_label_2
_geom_bond_distance
C1 N1 1.360(2)
C1 C2 1.386(3)
C1 C10 1.459(3)
C2 C3 1.383(3)
C2 H2 0.95
C3 C4 1.382(3)
C3 H3 0.95
C4 C5 1.406(3)
C4 H4 0.95
C5 N1 1.352(3)
C5 C6 1.451(3)
C6 C7 1.359(3)
C6 S1 1.717(2)
C7 C8 1.412(4)
C7 H7 0.95
C8 C9 1.357(4)
C8 H8 0.95
C9 S1 1.706(2)
C9 H9 0.95
C10 N2 1.283(3)
C10 H10 0.95
C11 C12 1.398(3)
C11 C16 1.413(3)
C11 N2 1.447(2)
C12 C13 1.386(3)
C12 C17 1.524(3)
C13 C14 1.378(4)
C13 H13 0.95
C14 C15 1.376(3)
C14 H14 0.95
C15 C16 1.389(3)
C15 H15 0.95
C16 C20 1.520(3)
C17 C18 1.525(4)
C17 C19 1.548(4)
C17 H17 1
C18 H18A 0.98
C18 H18B 0.98
C18 H18C 0.98
C19 H19A 0.98
C19 H19B 0.98
C19 H19C 0.98
C20 C22 1.528(3)
C20 C21 1.532(3)
C20 H20 1
C21 H21A 0.98
C21 H21B 0.98
C21 H21C 0.98
C22 H22A 0.98
C22 H22B 0.98
C22 H22C 0.98
C23 C31 1.417(3)
C23 C24 1.427(3)
C23 C27 1.444(3)
C23 Yb1 2.877(2)
C24 C25 1.400(4)
C24 Yb1 2.7486(19)
C24 H24 0.95
C25 C26 1.406(3)
C25 Yb1 2.6917(15)
C25 H25 0.95
C26 C27 1.432(3)
C26 Yb1 2.729(2)
C26 H26 0.95
C27 C28 1.407(3)
C27 Yb1 2.8458(19)
C28 C29 1.364(3)
C28 H28 0.95
C29 C30 1.423(3)
C29 H29 0.95
C30 C31 1.361(3)
C30 H30 0.95
C31 H31 0.95
C32 C33 1.408(3)
C32 C36 1.426(3)
C32 C40 1.433(3)
C32 Yb1 2.854(2)
C33 C34 1.396(3)
C33 Yb1 2.747(2)
C33 H33 0.95
C34 C35 1.414(3)
C34 Yb1 2.683(2)
C34 H34 0.95
C35 C36 1.418(3)
C35 Yb1 2.693(2)
C35 H35 0.95
C36 C37 1.412(3)
C36 Yb1 2.816(2)
C37 C38 1.364(3)
C37 H37 0.95
C38 C39 1.408(4)
C38 H38 0.95
C39 C40 1.357(3)
C39 H39 0.95
C40 H40 0.95
C41 C42 1.454(7)
C41 C46 1.475(8)
C41 C47 1.470(9)
C42 C43 1.228(7)
C42 H42 0.95
C43 C44 1.355(6)
C43 H43 0.95
C44 C45 1.300(6)
C44 H44 0.95
C45 C46 1.423(6)
C45 H45 0.95
C46 H46 0.95
C47 H47A 0.98
C47 H47B 0.98
C47 H47C 0.98
N1 Yb1 2.5804(16)
N2 Yb1 2.5956(15)
S1 Yb1 3.0020(5)

loop_
_geom_torsion_atom_site_label_1
_geom_torsion_atom_site_label_2
_geom_torsion_atom_site_label_3
_geom_torsion_atom_site_label_4
_geom_torsion
N1 C5 C6 S1 16.8(2)
